data_2009006
loop_
_publ_author_name
'Clark, Bernard A. J.'
'Evans, Matthew C.'
'Lloyd, Douglas'
'McNab, Hamish'
'Parsons, Simon'

_publ_section_title
;
 7-Phenyl-2,3,4,5-tetrahydro-1<i>H</i>-1,4-diazepin-5-one
;
_journal_issue 10
_journal_name_full 'Acta Crystallographica Section C'
_journal_page_first 1725
_journal_page_last 1727
_journal_paper_doi 10.1107/S010827019900832X
_journal_volume 55
_journal_year 1999
_chemical_formula_sum 'C11 H12 N2 O'
_chemical_formula_weight 188.23
_chemical_name_systematic
;
7-Phenyl-1,2,3,4,-tetrahydro-1,4-diazepin-5-one
;
_space_group_IT_number 15
_symmetry_cell_setting monoclinic
_symmetry_space_group_name_Hall '-I 2ya'
_symmetry_space_group_name_H-M 'I 1 2/a 1'
_audit_creation_method SHELXL-97
_cell_angle_alpha 90.00
_cell_angle_beta 114.792(9)
_cell_angle_gamma 90.00
_cell_formula_units_Z 8
_cell_length_a 12.1685(19)
_cell_length_b 13.724(2)
_cell_length_c 13.315(3)
_cell_measurement_reflns_used 54
_cell_measurement_temperature 220.0(2)
_cell_measurement_theta_max 16
_cell_measurement_theta_min 15
_cell_volume 2018.7(6)
_computing_cell_refinement DIF4
_computing_data_collection 'DIF4 (Stoe & Cie, 1990a)'
_computing_data_reduction 'REDU4 (Stoe & Cie, 1990b)'
_computing_molecular_graphics 'SHELXTL (Sheldrick, 1995)'
_computing_structure_refinement SHELX97
_computing_structure_solution 'SHELX97 (Sheldrick, 1997)'
_diffrn_ambient_temperature 220.0(2)
_diffrn_measured_fraction_theta_full 0.477
_diffrn_measured_fraction_theta_max 0.477
_diffrn_measurement_device_type
;
Stoe Stadi-4 diffractometer equipped with an Oxford Cryosystems
low-temperature device (Cosier & Glazer, 1986).
;
_diffrn_measurement_method \w-\q
_diffrn_radiation_monochromator graphite
_diffrn_radiation_source 'fine-focus sealed tube'
_diffrn_radiation_type MoK\a
_diffrn_radiation_wavelength 0.71073
_diffrn_reflns_av_R_equivalents 0.025
_diffrn_reflns_av_sigmaI/netI 0.0212
_diffrn_reflns_limit_h_max 1
_diffrn_reflns_limit_h_min -14
_diffrn_reflns_limit_k_max 16
_diffrn_reflns_limit_k_min -1
_diffrn_reflns_limit_l_max 15
_diffrn_reflns_limit_l_min -14
_diffrn_reflns_number 4252
_diffrn_reflns_theta_full 25.03
_diffrn_reflns_theta_max 25.03
_diffrn_reflns_theta_min 2.97
_diffrn_standards_decay_% 1
_diffrn_standards_interval_time 60
_diffrn_standards_number 3
_exptl_absorpt_coefficient_mu 0.082
_exptl_absorpt_correction_type none
_exptl_crystal_colour Colourless
_exptl_crystal_density_diffrn 1.239
_exptl_crystal_density_method 'not measured'
_exptl_crystal_description lath
_exptl_crystal_F_000 800
_exptl_crystal_size_max 0.66
_exptl_crystal_size_mid 0.31
_exptl_crystal_size_min 0.31
_refine_diff_density_max 0.151
_refine_diff_density_min -0.165
_refine_ls_extinction_coef 0.0056(8)
_refine_ls_extinction_method 'SHELX97 (Sheldrick, 1997)'
_refine_ls_goodness_of_fit_ref 1.048
_refine_ls_hydrogen_treatment mixed
_refine_ls_matrix_type full
_refine_ls_number_parameters 136
_refine_ls_number_reflns 1789
_refine_ls_number_restraints 0
_refine_ls_restrained_S_all 1.048
_refine_ls_R_factor_all 0.047
_refine_ls_R_factor_gt 0.034
_refine_ls_shift/su_max <0.001
_refine_ls_shift/su_mean 0.000
_refine_ls_structure_factor_coef Fsqd
_refine_ls_weighting_details 'w = 1/[\s^2^(Fo^2^)+(0.0447P)^2^+0.6438P] where P = (Fo^2^+2Fc^2^)/3'
_refine_ls_weighting_scheme calc
_refine_ls_wR_factor_ref 0.089
_reflns_number_gt 1428
_reflns_number_total 1789
_reflns_threshold_expression I>2\s(I)
_cod_data_source_file cf1321.cif
_cod_data_source_block me2824
_cod_depositor_comments
;
The following automatic conversions were performed:
'_symmetry_cell_setting' value 'Monoclinic' changed to 'monoclinic'
according to '/home/saulius/struct/CIF-dictionaries/cif_core.dic'
dictionary named 'cif_core.dic' version 2.4.1 from 2010-06-29.

Automatic conversion script
Id: cif_fix_enum 1527 2010-12-29 10:47:43Z saulius 

The following automatic conversions were performed:

'_symmetry_cell_setting' value 'Monoclinic' changed to 'monoclinic'
according to /home/saulius/struct/CIF-dictionaries/cif_core.dic
dictionary named 'cif_core.dic' version 2.4.1 from 2010-06-29.

Automatic conversion script
Id: cif_fix_values 1715 2011-07-08 13:25:40Z adriana 

The following automatic conversions were performed:

'_refine_ls_weighting_scheme' value 'calc w =
1/[\s^2^(Fo^2^)+(0.0447P)^2^+0.6438P] where P = (Fo^2^+2Fc^2^)/3' was
changed to 'calc'. New tag '_refine_ls_weighting_details' was
created. The value of the new tag was set to 'w =
1/[\s^2^(Fo^2^)+(0.0447P)^2^+0.6438P] where P = (Fo^2^+2Fc^2^)/3'.

Automatic conversion script
Id: cif_fix_values 3143 2015-03-26 13:38:13Z robertas 
;
_cod_original_sg_symbol_H-M 'I 2/a'
_cod_database_code 2009006

loop_
_symmetry_equiv_pos_as_xyz
'x, y, z'
'-x+1/2, y, -z'
'x+1/2, y+1/2, z+1/2'
'-x+1, y+1/2, -z+1/2'
'-x, -y, -z'
'x-1/2, -y, z'
'-x+1/2, -y+1/2, -z+1/2'
'x, -y+1/2, z+1/2'

loop_
_atom_site_label
_atom_site_fract_x
_atom_site_fract_y
_atom_site_fract_z
_atom_site_U_iso_or_equiv
_atom_site_adp_type
_atom_site_calc_flag
_atom_site_refinement_flags
_atom_site_occupancy
_atom_site_disorder_assembly
_atom_site_disorder_group
_atom_site_type_symbol
N1 .00168(12) -.04034(9) .21479(11) .0400(3) Uani d . 1 . . N
H1 -.0539(15) -.0827(12) .2057(13) .048(5) Uiso d . 1 . . H
C2 .00199(13) .04474(10) .27823(12) .0386(4) Uani d . 1 . . C
H2A .0710 .0409 .3508 .046 Uiso calc R 1 . . H
H2B -.0721 .0451 .2903 .046 Uiso calc R 1 . . H
C3 .00966(12) .13904(10) .22285(12) .0346(3) Uani d . 1 . . C
H3A -.0417 .1343 .1434 .041 Uiso calc R 1 . . H
H3B -.0213 .1923 .2527 .041 Uiso calc R 1 . . H
N4 .13228(10) .16128(9) .23937(10) .0329(3) Uani d . 1 . . N
H4 .1569(14) .2243(11) .2544(12) .037(4) Uiso d . 1 . . H
C5 .20066(11) .10458(10) .20638(11) .0307(3) Uani d . 1 . . C
O51 .29813(8) .13925(7) .20970(9) .0406(3) Uani d . 1 . . O
C6 .16464(12) .00686(10) .16476(11) .0322(3) Uani d . 1 . . C
H6 .2112 -.0196 .1302 .039 Uiso calc R 1 . . H
C7 .07678(11) -.05490(9) .16539(11) .0300(3) Uani d . 1 . . C
C71 .05994(13) -.15101(9) .10852(11) .0318(3) Uani d . 1 . . C
C72 -.05561(14) -.18775(11) .04568(12) .0389(4) Uani d . 1 . . C
H72 -.1239 -.1515 .0388 .047 Uiso calc R 1 . . H
C73 -.07060(17) -.27693(11) -.00661(13) .0494(4) Uani d . 1 . . C
H73 -.1490 -.3005 -.0497 .059 Uiso calc R 1 . . H
C74 .02877(18) -.33158(12) .00411(14) .0547(5) Uani d . 1 . . C
H74 .0183 -.3921 -.0317 .066 Uiso calc R 1 . . H
C75 .14337(18) -.29702(12) .06754(15) .0544(5) Uani d . 1 . . C
H75 .2113 -.3347 .0762 .065 Uiso calc R 1 . . H
C76 .15910(14) -.20709(11) .11850(13) .0416(4) Uani d . 1 . . C
H76 .2378 -.1836 .1604 .050 Uiso calc R 1 . . H

loop_
_atom_site_aniso_label
_atom_site_aniso_U_11
_atom_site_aniso_U_22
_atom_site_aniso_U_33
_atom_site_aniso_U_12
_atom_site_aniso_U_13
_atom_site_aniso_U_23
N1 .0418(7) .0339(7) .0587(8) -.0138(6) .0352(7) -.0112(6)
C2 .0395(8) .0380(8) .0506(9) -.0081(6) .0310(7) -.0090(7)
C3 .0265(7) .0350(8) .0480(8) -.0022(6) .0212(6) -.0070(6)
N4 .0276(6) .0265(6) .0504(7) -.0051(5) .0220(5) -.0056(5)
C5 .0254(7) .0294(7) .0409(8) -.0004(6) .0174(6) .0009(6)
O51 .0300(5) .0293(5) .0723(7) -.0044(4) .0309(5) -.0058(5)
C6 .0302(7) .0291(7) .0444(8) -.0003(6) .0226(6) -.0026(6)
C7 .0273(7) .0302(7) .0341(7) -.0008(6) .0145(6) .0008(6)
C71 .0377(8) .0286(7) .0334(7) -.0041(6) .0192(6) .0015(6)
C72 .0418(8) .0362(8) .0381(8) -.0061(7) .0162(7) .0008(6)
C73 .0638(11) .0411(9) .0382(8) -.0176(8) .0162(8) -.0048(7)
C74 .0916(14) .0322(8) .0507(10) -.0103(9) .0399(10) -.0095(7)
C75 .0744(12) .0372(9) .0699(12) .0052(8) .0483(10) -.0018(8)
C76 .0440(9) .0344(8) .0545(9) -.0010(6) .0288(8) -.0011(7)

loop_
_atom_type_symbol
_atom_type_description
_atom_type_scat_dispersion_real
_atom_type_scat_dispersion_imag
_atom_type_scat_source
C C 0.0033 0.0016 'International Tables Vol C Tables 4.2.6.8 and 6.1.1.4'
H H 0.0000 0.0000 'International Tables Vol C Tables 4.2.6.8 and 6.1.1.4'
N N 0.0061 0.0033 'International Tables Vol C Tables 4.2.6.8 and 6.1.1.4'
O O 0.0106 0.0060 'International Tables Vol C Tables 4.2.6.8 and 6.1.1.4'

loop_
_geom_angle_atom_site_label_1
_geom_angle_atom_site_label_2
_geom_angle_atom_site_label_3
_geom_angle
C7 N1 C2 124.86(12)
N1 C2 C3 113.18(11)
N4 C3 C2 112.16(12)
C5 N4 C3 124.75(12)
O51 C5 N4 118.24(12)
O51 C5 C6 119.50(11)
N4 C5 C6 122.23(12)
C7 C6 C5 133.18(12)
N1 C7 C6 127.15(12)
N1 C7 C71 113.73(11)
C6 C7 C71 119.10(12)
C76 C71 C72 118.27(13)
C76 C71 C7 120.81(13)
C72 C71 C7 120.90(13)
C73 C72 C71 120.63(15)
C74 C73 C72 120.33(16)
C75 C74 C73 119.67(15)
C74 C75 C76 120.32(16)
C75 C76 C71 120.76(15)

loop_
_geom_bond_atom_site_label_1
_geom_bond_atom_site_label_2
_geom_bond_site_symmetry_2
_geom_bond_distance
_geom_bond_publ_flag
N1 C7 . 1.3460(17) ?
N1 C2 . 1.4403(18) ?
C2 C3 . 1.5116(19) ?
C3 N4 . 1.4465(17) ?
N4 C5 . 1.3408(17) ?
C5 O51 . 1.2614(15) ?
C5 C6 . 1.4471(19) ?
C6 C7 . 1.3670(18) ?
C7 C71 . 1.4916(18) ?
C71 C76 . 1.390(2) ?
C71 C72 . 1.395(2) ?
C72 C73 . 1.382(2) ?
C73 C74 . 1.379(3) ?
C74 C75 . 1.377(3) ?
C75 C76 . 1.382(2) ?

loop_
_cod_related_entry_id
_cod_related_entry_database
_cod_related_entry_code
1 ChemSpider 12285347
